data_4067678
loop_
_publ_author_name
'Schwarz, Andrew D.'
'Chu, Zengyong'
'Mountford, Philip'

_publ_section_title
;
 Sulfonamide-Supported Aluminum Catalysts for the Ring-Opening
 Polymerization ofrac-Lactide
;
_journal_issue 5
_journal_name_full Organometallics
_journal_page_first 1246
_journal_paper_doi 10.1021/om901070g
_journal_volume 29
_journal_year 2010
_chemical_formula_moiety 'C13 H23 N3 O4 S2'
_chemical_formula_sum 'C13 H23 N3 O4 S2'
_chemical_formula_weight 349.48
_chemical_name_systematic
;
 PhCH2N(CH2CH2NHTm)2
;
_space_group_IT_number 14
_symmetry_cell_setting monoclinic
_symmetry_space_group_name_Hall '-P 2yn'
_symmetry_space_group_name_H-M 'P 1 21/n 1'
_atom_sites_solution_hydrogens geom
_atom_sites_solution_primary direct
_atom_sites_solution_secondary difmap
_cell_angle_alpha 90
_cell_angle_beta 108.4426(9)
_cell_angle_gamma 90
_cell_formula_units_Z 4
_cell_length_a 9.3901(2)
_cell_length_b 15.3139(3)
_cell_length_c 11.9953(3)
_cell_measurement_reflns_used 3745
_cell_measurement_temperature 150
_cell_measurement_theta_max 27
_cell_measurement_theta_min 5
_cell_volume 1636.32(6)
_computing_cell_refinement 'DENZO/SCALEPACK (Otwinowski & Minor, 1997)'
_computing_data_collection 'COLLECT (Nonius, 1997-2001).'
_computing_data_reduction 'DENZO/SCALEPACK (Otwinowski & Minor, 1997)'
_computing_molecular_graphics 'CAMERON (Watkin et al., 1996)'
_computing_publication_material 'CRYSTALS (Betteridge et al., 2003)'
_computing_structure_refinement 'CRYSTALS (Betteridge et al., 2003)'
_computing_structure_solution 'SIR92 (Altomare et al., 1994)'
_diffrn_ambient_temperature 150
_diffrn_measured_fraction_theta_full 0.993
_diffrn_measured_fraction_theta_max 0.992
_diffrn_measurement_device_type 'Nonius KappaCCD'
_diffrn_measurement_method \w
_diffrn_radiation_monochromator graphite
_diffrn_radiation_type 'Mo K\a'
_diffrn_radiation_wavelength 0.71073
_diffrn_reflns_av_R_equivalents 0.037
_diffrn_reflns_limit_h_max 12
_diffrn_reflns_limit_h_min -12
_diffrn_reflns_limit_k_max 19
_diffrn_reflns_limit_k_min -19
_diffrn_reflns_limit_l_max 15
_diffrn_reflns_limit_l_min -15
_diffrn_reflns_number 7058
_diffrn_reflns_theta_full 26.957
_diffrn_reflns_theta_max 27.508
_diffrn_reflns_theta_min 5.105
_diffrn_standards_number 0
_exptl_absorpt_coefficient_mu 0.346
_exptl_absorpt_correction_T_max 0.87
_exptl_absorpt_correction_T_min 0.87
_exptl_absorpt_correction_type multi-scan
_exptl_absorpt_process_details 'DENZO/SCALEPACK (Otwinowski & Minor, 1997)'
_exptl_crystal_colour colourless
_exptl_crystal_density_diffrn 1.419
_exptl_crystal_description block
_exptl_crystal_F_000 744
_exptl_crystal_size_max 0.40
_exptl_crystal_size_mid 0.40
_exptl_crystal_size_min 0.40
_refine_diff_density_max 0.25
_refine_diff_density_min -0.35
_refine_ls_extinction_method None
_refine_ls_goodness_of_fit_ref 1.1076
_refine_ls_hydrogen_treatment mixed
_refine_ls_matrix_type full
_refine_ls_number_parameters 207
_refine_ls_number_reflns 2593
_refine_ls_number_restraints 0
_refine_ls_R_factor_all 0.0576
_refine_ls_R_factor_gt 0.0358
_refine_ls_shift/su_max 0.000680
_refine_ls_structure_factor_coef F
_refine_ls_weighting_details
;
 Method, part 1, Chebychev polynomial, (Watkin, 1994, Prince, 1982) 
 [weight] = 1.0/[A~0~*T~0~(x)+A~1~*T~1~(x) ... +A~n-1~]*T~n-1~(x)] 
 where A~i~ are the Chebychev coefficients listed below and x= Fcalc/Fmax 
 Method = Robust Weighting (Prince, 1982) 
 W = [weight] * [1-(deltaF/6*sigmaF)^2^]^2^ 
 A~i~ are: 
 0.985 1.09 1.01 0.421 0.264 
;
_refine_ls_weighting_scheme calc
_refine_ls_wR_factor_all 0.0491
_refine_ls_wR_factor_gt 0.0363
_refine_ls_wR_factor_ref 0.0363
_reflns_limit_h_max 11
_reflns_limit_h_min -12
_reflns_limit_k_max 19
_reflns_limit_k_min 0
_reflns_limit_l_max 15
_reflns_limit_l_min 0
_reflns_number_gt 2593
_reflns_number_total 3742
_reflns_threshold_expression I>3.0\s(I)
_oxford_diffrn_Wilson_B_factor 1.71
_oxford_diffrn_Wilson_scale 7.69
_oxford_refine_ls_scale 0.3600(6)
_cod_data_source_file om901070g_si_001.cif
_cod_data_source_block COMPOUND_16
_cod_depositor_comments
;
The following automatic conversions were performed:

'_symmetry_cell_setting' value 'Monoclinic' changed to 'monoclinic'
according to /home/saulius/struct/CIF-dictionaries/cif_core.dic
dictionary named 'cif_core.dic' version 2.4.1 from 2010-06-29.

Automatic conversion script
Id: cif_fix_values 1715 2011-07-08 13:25:40Z adriana 
;
_cod_original_sg_symbol_H-M 'P 1 21/n 1 '
_cod_database_code 4067678

loop_
_symmetry_equiv_pos_as_xyz
x,y,z
-x,-y,-z
-x+1/2,y+1/2,-z+1/2
x+1/2,-y+1/2,z+1/2

loop_
_atom_site_label
_atom_site_type_symbol
_atom_site_fract_x
_atom_site_fract_y
_atom_site_fract_z
_atom_site_U_iso_or_equiv
_atom_site_occupancy
_atom_site_adp_type
_atom_site_refinement_flags_posn
N1 N 0.97125(17) 0.67039(10) 1.27567(14) 0.0185 1.0000 Uani .
N2 N 1.22908(18) 0.72664(12) 1.20316(14) 0.0207 1.0000 Uani .
N3 N 0.82644(19) 0.57943(11) 1.04633(15) 0.0221 1.0000 Uani .
S1 S 1.40916(5) 0.73670(3) 1.26214(4) 0.0217 1.0000 Uani .
S2 S 0.74530(5) 0.50180(3) 0.95584(4) 0.0194 1.0000 Uani .
O1 O 1.47483(16) 0.66671(11) 1.21580(14) 0.0323 1.0000 Uani .
O2 O 1.44873(17) 0.82474(10) 1.24592(14) 0.0323 1.0000 Uani .
O3 O 0.84742(16) 0.47596(10) 0.89413(13) 0.0287 1.0000 Uani .
O4 O 0.59969(15) 0.53323(10) 0.88907(12) 0.0253 1.0000 Uani .
C1 C 0.9529(2) 0.62089(14) 1.37613(18) 0.0239 1.0000 Uani .
C2 C 1.0979(2) 0.58141(12) 1.45116(17) 0.0208 1.0000 Uani .
C3 C 1.1608(2) 0.60564(13) 1.56815(18) 0.0238 1.0000 Uani .
C4 C 1.2946(2) 0.56774(14) 1.63722(19) 0.0267 1.0000 Uani .
C5 C 1.3650(2) 0.50443(15) 1.59064(19) 0.0291 1.0000 Uani .
C6 C 1.3008(3) 0.47954(14) 1.4745(2) 0.0292 1.0000 Uani .
C7 C 1.1690(2) 0.51760(14) 1.40511(18) 0.0255 1.0000 Uani .
C8 C 1.0564(2) 0.75086(12) 1.31994(17) 0.0193 1.0000 Uani .
C9 C 1.1272(2) 0.78865(13) 1.23313(17) 0.0205 1.0000 Uani .
C10 C 1.4534(2) 0.72029(15) 1.41435(18) 0.0287 1.0000 Uani .
C11 C 0.8241(2) 0.69259(13) 1.19170(18) 0.0212 1.0000 Uani .
C12 C 0.7419(2) 0.61506(13) 1.12150(18) 0.0230 1.0000 Uani .
C13 C 0.7220(2) 0.41289(14) 1.04095(18) 0.0261 1.0000 Uani .
H1 H 1.205(3) 0.6725(16) 1.200(2) 0.019(6) 1.0000 Uiso .
H2 H 0.919(3) 0.5666(17) 1.084(2) 0.036(7) 1.0000 Uiso .
H11 H 0.9136 0.6609 1.4255 0.0301 1.0000 Uiso R
H12 H 0.8793 0.5727 1.3449 0.0301 1.0000 Uiso R
H31 H 1.1096 0.6503 1.6029 0.0291 1.0000 Uiso R
H41 H 1.3402 0.5864 1.7209 0.0321 1.0000 Uiso R
H51 H 1.4608 0.4772 1.6404 0.0339 1.0000 Uiso R
H61 H 1.3504 0.4334 1.4407 0.0349 1.0000 Uiso R
H71 H 1.1244 0.4993 1.3212 0.0318 1.0000 Uiso R
H81 H 1.1379 0.7369 1.3946 0.0239 1.0000 Uiso R
H82 H 0.9870 0.7951 1.3360 0.0239 1.0000 Uiso R
H91 H 1.1861 0.8418 1.2685 0.0248 1.0000 Uiso R
H92 H 1.0455 0.8053 1.1598 0.0248 1.0000 Uiso R
H101 H 1.4064 0.7670 1.4495 0.0328 1.0000 Uiso R
H102 H 1.4162 0.6619 1.4301 0.0328 1.0000 Uiso R
H103 H 1.5649 0.7226 1.4513 0.0328 1.0000 Uiso R
H111 H 0.7603 0.7181 1.2363 0.0246 1.0000 Uiso R
H112 H 0.8393 0.7370 1.1354 0.0246 1.0000 Uiso R
H121 H 0.7304 0.5687 1.1767 0.0298 1.0000 Uiso R
H122 H 0.6404 0.6342 1.0704 0.0298 1.0000 Uiso R
H131 H 0.6540 0.4294 1.0870 0.0301 1.0000 Uiso R
H132 H 0.6783 0.3621 0.9890 0.0301 1.0000 Uiso R
H133 H 0.8220 0.3959 1.0966 0.0301 1.0000 Uiso R

loop_
_atom_site_aniso_label
_atom_site_aniso_U_11
_atom_site_aniso_U_22
_atom_site_aniso_U_33
_atom_site_aniso_U_23
_atom_site_aniso_U_13
_atom_site_aniso_U_12
N1 0.0162(7) 0.0174(8) 0.0217(8) 0.0003(6) 0.0058(6) -0.0011(6)
N2 0.0194(8) 0.0199(9) 0.0237(8) -0.0039(7) 0.0082(6) -0.0035(6)
N3 0.0176(8) 0.0250(9) 0.0242(9) -0.0043(7) 0.0076(7) -0.0001(7)
S1 0.0186(2) 0.0257(3) 0.0222(2) -0.0017(2) 0.00847(18) -0.00297(19)
S2 0.0183(2) 0.0218(2) 0.0183(2) -0.00085(19) 0.00597(16) 0.00156(18)
O1 0.0235(7) 0.0416(9) 0.0343(8) -0.0102(7) 0.0125(6) 0.0031(7)
O2 0.0275(8) 0.0317(8) 0.0376(9) 0.0053(7) 0.0101(7) -0.0093(6)
O3 0.0255(7) 0.0374(9) 0.0265(8) -0.0079(6) 0.0131(6) 0.0007(6)
O4 0.0231(7) 0.0261(7) 0.0237(7) 0.0007(6) 0.0031(6) 0.0040(6)
C1 0.0212(9) 0.0239(10) 0.0287(11) 0.0043(8) 0.0107(8) -0.0018(8)
C2 0.0217(9) 0.0174(9) 0.0256(10) 0.0021(8) 0.0107(8) -0.0048(7)
C3 0.0289(10) 0.0211(10) 0.0238(10) -0.0017(8) 0.0120(8) -0.0053(8)
C4 0.0314(10) 0.0254(11) 0.0216(10) 0.0031(8) 0.0059(8) -0.0087(8)
C5 0.0250(10) 0.0300(11) 0.0310(11) 0.0089(9) 0.0071(8) -0.0008(9)
C6 0.0327(11) 0.0255(11) 0.0319(11) 0.0025(9) 0.0138(9) 0.0060(9)
C7 0.0295(10) 0.0245(11) 0.0234(10) -0.0013(8) 0.0099(8) -0.0008(8)
C8 0.0208(8) 0.0176(10) 0.0212(9) -0.0020(7) 0.0092(7) -0.0024(7)
C9 0.0204(9) 0.0200(9) 0.0214(9) 0.0002(7) 0.0069(7) 0.0019(7)
C10 0.0266(10) 0.0349(12) 0.0227(10) 0.0019(9) 0.0050(8) 0.0011(9)
C11 0.0181(9) 0.0204(10) 0.0258(10) -0.0025(8) 0.0081(7) 0.0010(7)
C12 0.0194(9) 0.0248(10) 0.0269(10) -0.0069(8) 0.0102(8) -0.0025(8)
C13 0.0330(11) 0.0216(10) 0.0230(10) 0.0007(8) 0.0079(9) 0.0025(8)

loop_
_atom_type_symbol
_atom_type_scat_dispersion_real
_atom_type_scat_dispersion_imag
_atom_type_scat_Cromer_Mann_a1
_atom_type_scat_Cromer_Mann_b1
_atom_type_scat_Cromer_Mann_a2
_atom_type_scat_Cromer_Mann_b2
_atom_type_scat_Cromer_Mann_a3
_atom_type_scat_Cromer_Mann_b3
_atom_type_scat_Cromer_Mann_a4
_atom_type_scat_Cromer_Mann_b4
_atom_type_scat_Cromer_Mann_c
_atom_type_scat_source
C 0.0033 0.0016 2.3100 20.8439 1.0200 10.2075 1.5886 0.5687 0.8650 51.6512 0.2156 'International Tables Vol C 4.2.6.8 and 6.1.1.4'
H 0.0000 0.0000 0.4930 10.5109 0.3229 26.1257 0.1402 3.1424 0.0408 57.7998 0.0030 'International Tables Vol C 4.2.6.8 and 6.1.1.4'
S 0.1246 0.1234 6.9053 1.4679 5.2034 22.2151 1.4379 0.2536 1.5863 56.1720 0.8669 'International Tables Vol C 4.2.6.8 and 6.1.1.4'
O 0.0106 0.0060 3.0485 13.2771 2.2868 5.7011 1.5463 0.3239 0.8670 32.9089 0.2508 'International Tables Vol C 4.2.6.8 and 6.1.1.4'
N 0.0061 0.0033 12.2126 0.0057 3.1322 9.8933 2.0125 28.9975 1.1663 0.5826 -11.5290 'International Tables Vol C 4.2.6.8 and 6.1.1.4'

loop_
_geom_angle_atom_site_label_1
_geom_angle_atom_site_label_2
_geom_angle_atom_site_label_3
_geom_angle
_geom_angle_publ_flag
C1 N1 C8 108.96(15) yes
C1 N1 C11 110.50(14) yes
C8 N1 C11 109.81(15) yes
S1 N2 C9 120.10(13) yes
S1 N2 H1 109.9(15) no
C9 N2 H1 116.6(15) no
S2 N3 C12 116.55(13) yes
S2 N3 H2 111.2(18) no
C12 N3 H2 114.2(18) no
N2 S1 O1 106.09(9) yes
N2 S1 O2 108.10(9) yes
O1 S1 O2 119.39(10) yes
N2 S1 C10 108.12(10) yes
O1 S1 C10 107.85(10) yes
O2 S1 C10 106.87(10) yes
N3 S2 O3 107.23(9) yes
N3 S2 O4 106.88(9) yes
O3 S2 O4 118.57(9) yes
N3 S2 C13 107.26(10) yes
O3 S2 C13 108.15(10) yes
O4 S2 C13 108.24(10) yes
N1 C1 C2 112.17(15) yes
N1 C1 H11 109.2 no
C2 C1 H11 109.1 no
N1 C1 H12 108.6 no
C2 C1 H12 108.4 no
H11 C1 H12 109.5 no
C1 C2 C3 120.87(18) yes
C1 C2 C7 120.16(18) yes
C3 C2 C7 118.94(19) yes
C2 C3 C4 120.29(19) yes
C2 C3 H31 119.8 no
C4 C3 H31 119.9 no
C3 C4 C5 120.41(19) yes
C3 C4 H41 119.8 no
C5 C4 H41 119.8 no
C4 C5 C6 119.1(2) yes
C4 C5 H51 120.3 no
C6 C5 H51 120.6 no
C5 C6 C7 120.8(2) yes
C5 C6 H61 119.5 no
C7 C6 H61 119.7 no
C2 C7 C6 120.45(19) yes
C2 C7 H71 119.7 no
C6 C7 H71 119.9 no
N1 C8 C9 112.18(15) yes
N1 C8 H81 108.5 no
C9 C8 H81 108.6 no
N1 C8 H82 108.9 no
C9 C8 H82 109.2 no
H81 C8 H82 109.5 no
C8 C9 N2 112.45(16) yes
C8 C9 H91 108.9 no
N2 C9 H91 108.3 no
C8 C9 H92 108.7 no
N2 C9 H92 109.1 no
H91 C9 H92 109.5 no
S1 C10 H101 110.1 no
S1 C10 H102 110.0 no
H101 C10 H102 109.5 no
S1 C10 H103 109.0 no
H101 C10 H103 109.1 no
H102 C10 H103 109.1 no
N1 C11 C12 113.72(16) yes
N1 C11 H111 108.4 no
C12 C11 H111 108.5 no
N1 C11 H112 108.4 no
C12 C11 H112 108.3 no
H111 C11 H112 109.5 no
C11 C12 N3 110.46(15) yes
C11 C12 H121 109.3 no
N3 C12 H121 109.4 no
C11 C12 H122 109.2 no
N3 C12 H122 108.9 no
H121 C12 H122 109.5 no
S2 C13 H131 110.1 no
S2 C13 H132 110.1 no
H131 C13 H132 109.5 no
S2 C13 H133 109.1 no
H131 C13 H133 109.0 no
H132 C13 H133 109.0 no

loop_
_geom_bond_atom_site_label_1
_geom_bond_atom_site_label_2
_geom_bond_distance
_geom_bond_publ_flag
N1 C1 1.479(2) yes
N1 C8 1.473(2) yes
N1 C11 1.470(2) yes
N2 S1 1.6207(16) yes
N2 C9 1.471(2) yes
N2 H1 0.86(2) yes
N3 S2 1.6275(17) yes
N3 C12 1.481(2) yes
N3 H2 0.86(3) yes
S1 O1 1.4334(16) yes
S1 O2 1.4281(16) yes
S1 C10 1.758(2) yes
S2 O3 1.4399(14) yes
S2 O4 1.4317(14) yes
S2 C13 1.757(2) yes
C1 C2 1.501(3) yes
C1 H11 1.000 no
C1 H12 1.000 no
C2 C3 1.390(3) yes
C2 C7 1.393(3) yes
C3 C4 1.394(3) yes
C3 H31 1.000 no
C4 C5 1.386(3) yes
C4 H41 1.000 no
C5 C6 1.385(3) yes
C5 H51 1.000 no
C6 C7 1.383(3) yes
C6 H61 1.000 no
C7 H71 1.000 no
C8 C9 1.516(3) yes
C8 H81 1.000 no
C8 H82 1.000 no
C9 H91 1.000 no
C9 H92 1.000 no
C10 H101 1.000 no
C10 H102 1.000 no
C10 H103 1.000 no
C11 C12 1.518(3) yes
C11 H111 1.000 no
C11 H112 1.000 no
C12 H121 1.000 no
C12 H122 1.000 no
C13 H131 1.000 no
C13 H132 1.000 no
C13 H133 1.000 no

loop_
_cod_related_entry_id
_cod_related_entry_database
_cod_related_entry_code
1 ChemSpider 30659705
